data_7242553
loop_
_publ_author_name
'Zhu, Huihui'
'Hao, Pengfei'
'Shen, Qiu'
'Shen, Junju'
'Li, Gaopeng'
'Zhao, Guozheng'
'Xing, Haoyu'
'Fu, Yunlong'

_publ_section_title
;
 The modulation effect of electron-rich solvents on the supramolecular
 networks and photochromic properties of naphthalene diimide molecules
;
_journal_issue 18
_journal_name_full CrystEngComm
_journal_page_first 3356
_journal_page_last 3363
_journal_paper_doi 10.1039/D0CE01733G
_journal_volume 23
_journal_year 2021
_chemical_formula_sum 'C32 H36 N4 O8 S4'
_chemical_formula_weight 732.93
_chemical_properties_physical Light-sensitive,Photo-sensitive
_space_group_crystal_system monoclinic
_space_group_IT_number 14
_space_group_name_Hall '-P 2ybc'
_space_group_name_H-M_alt 'P 1 21/c 1'
_atom_sites_solution_hydrogens mixed
_audit_creation_method SHELXL-2014/7
_audit_update_record
;
2020-10-04 deposited with the CCDC.	2021-03-29 downloaded from the CCDC.
;
_cell_angle_alpha 90
_cell_angle_beta 116.314(17)
_cell_angle_gamma 90
_cell_formula_units_Z 2
_cell_length_a 13.339(5)
_cell_length_b 5.493(2)
_cell_length_c 25.880(8)
_cell_measurement_reflns_used 2926
_cell_measurement_temperature 273(2)
_cell_measurement_theta_max 21.97
_cell_measurement_theta_min 2.94
_cell_volume 1699.8(11)
_computing_structure_refinement 'SHELXL-2014/7 (Sheldrick, 2014)'
_diffrn_ambient_temperature 273(2)
_diffrn_measured_fraction_theta_full 0.999
_diffrn_measured_fraction_theta_max 0.996
_diffrn_measurement_device_type 'CCD area detector'
_diffrn_radiation_type MoK\a
_diffrn_radiation_wavelength 0.71073
_diffrn_reflns_av_R_equivalents 0.1887
_diffrn_reflns_av_unetI/netI 0.1668
_diffrn_reflns_Laue_measured_fraction_full 0.999
_diffrn_reflns_Laue_measured_fraction_max 0.996
_diffrn_reflns_limit_h_max 17
_diffrn_reflns_limit_h_min -17
_diffrn_reflns_limit_k_max 7
_diffrn_reflns_limit_k_min -7
_diffrn_reflns_limit_l_max 34
_diffrn_reflns_limit_l_min -34
_diffrn_reflns_number 26332
_diffrn_reflns_point_group_measured_fraction_full 0.999
_diffrn_reflns_point_group_measured_fraction_max 0.996
_diffrn_reflns_theta_full 25.242
_diffrn_reflns_theta_max 28.394
_diffrn_reflns_theta_min 2.939
_exptl_absorpt_coefficient_mu 0.336
_exptl_crystal_colour yellow
_exptl_crystal_density_diffrn 1.432
_exptl_crystal_description rodlike
_exptl_crystal_F_000 768
_exptl_crystal_size_max 0.495
_exptl_crystal_size_mid 0.045
_exptl_crystal_size_min 0.032
_refine_diff_density_max 0.564
_refine_diff_density_min -0.360
_refine_diff_density_rms 0.061
_refine_ls_extinction_method none
_refine_ls_goodness_of_fit_ref 0.992
_refine_ls_hydrogen_treatment mixed
_refine_ls_matrix_type full
_refine_ls_number_parameters 245
_refine_ls_number_reflns 4256
_refine_ls_number_restraints 0
_refine_ls_restrained_S_all 0.992
_refine_ls_R_factor_all 0.2195
_refine_ls_R_factor_gt 0.0712
_refine_ls_shift/su_max 0.000
_refine_ls_shift/su_mean 0.000
_refine_ls_structure_factor_coef Fsqd
_refine_ls_weighting_details 'w=1/[\s^2^(Fo^2^)+(0.0738P)^2^] where P=(Fo^2^+2Fc^2^)/3'
_refine_ls_weighting_scheme calc
_refine_ls_wR_factor_gt 0.1352
_refine_ls_wR_factor_ref 0.1765
_reflns_Friedel_coverage 0.000
_reflns_number_gt 1701
_reflns_number_total 4256
_reflns_threshold_expression 'I > 2\s(I)'
_cod_data_source_file d0ce01733g2.cif
_cod_data_source_block aa_CCDC1
_cod_depositor_comments 'Adding full bibliography for 7242552--7242555.cif.'
_cod_original_sg_symbol_H-M 'P 21/c'
_cod_database_code 7242553
_shelx_shelxl_version_number 2014/7
_shelx_space_group_comment
;
The symmetry employed for this shelxl refinement is uniquely defined
by the following loop, which should always be used as a source of
symmetry information in preference to the above space-group names.
They are only intended as comments.
;
_shelx_estimated_absorpt_t_min 0.851
_shelx_estimated_absorpt_t_max 0.989

loop_
_space_group_symop_operation_xyz
'x, y, z'
'-x, y+1/2, -z+1/2'
'-x, -y, -z'
'x, -y-1/2, z-1/2'

loop_
_atom_site_label
_atom_site_type_symbol
_atom_site_fract_x
_atom_site_fract_y
_atom_site_fract_z
_atom_site_U_iso_or_equiv
_atom_site_adp_type
_atom_site_occupancy
_atom_site_site_symmetry_order
_atom_site_calc_flag
_atom_site_refinement_flags_posn
_atom_site_refinement_flags_adp
_atom_site_refinement_flags_occupancy
_atom_site_disorder_assembly
_atom_site_disorder_group
C1 C 1.1170(3) 0.0407(8) 0.21485(18) 0.0458(11) Uani 1 1 d . . . . .
C2 C 1.0550(3) -0.1510(8) 0.21717(17) 0.0433(10) Uani 1 1 d . . . . .
C3 C 0.9438(3) -0.1640(7) 0.17847(15) 0.0373(10) Uani 1 1 d . . . . .
C4 C 0.9007(3) 0.0200(6) 0.13911(14) 0.0282(8) Uani 1 1 d . . . . .
C5 C 0.9682(3) 0.2079(7) 0.13947(18) 0.0368(10) Uani 1 1 d . . . . .
C6 C 0.7153(3) 0.1973(6) 0.10394(15) 0.0300(8) Uani 1 1 d . . . . .
C7 C 0.7510(3) -0.1619(6) 0.05531(13) 0.0288(8) Uani 1 1 d . . . . .
C8 C 0.6298(2) -0.1688(6) 0.01466(13) 0.0247(8) Uani 1 1 d . . . . .
C9 C 0.5906(3) -0.3467(6) -0.02663(14) 0.0291(8) Uani 1 1 d . . . . .
C10 C 0.5576(2) 0.0052(6) 0.01924(13) 0.0250(8) Uani 1 1 d . . . . .
C11 C 0.5959(2) 0.1855(6) 0.06242(13) 0.0265(8) Uani 1 1 d . . . . .
C12 C 0.5226(3) 0.3540(6) 0.06568(15) 0.0299(8) Uani 1 1 d . . . . .
C13 C 0.5514(3) 0.5278(8) 0.33568(19) 0.0709(14) Uani 1 1 d . . . . .
H13A H 0.6084 0.4617 0.3707 0.106 Uiso 1 1 calc R U . . .
H13B H 0.5414 0.6974 0.3411 0.106 Uiso 1 1 calc R U . . .
H13C H 0.5733 0.5094 0.3052 0.106 Uiso 1 1 calc R U . . .
C14 C 0.3459(4) 0.5357(8) 0.2531(2) 0.0803(16) Uani 1 1 d . . . . .
H14A H 0.3846 0.5340 0.2294 0.120 Uiso 1 1 calc R U . . .
H14B H 0.3368 0.7008 0.2624 0.120 Uiso 1 1 calc R U . . .
H14C H 0.2737 0.4615 0.2325 0.120 Uiso 1 1 calc R U . . .
C15 C 0.2031(5) 0.4249(8) 0.0814(2) 0.0997(18) Uani 1 1 d . . . . .
H15A H 0.2255 0.3004 0.0627 0.150 Uiso 1 1 calc R U . . .
H15B H 0.1502 0.3587 0.0935 0.150 Uiso 1 1 calc R U . . .
H15C H 0.2674 0.4837 0.1144 0.150 Uiso 1 1 calc R U . . .
C16 C 0.0910(5) 0.8237(10) 0.0772(3) 0.114(2) Uani 1 1 d . . . . .
H16A H 0.1524 0.8582 0.1140 0.171 Uiso 1 1 calc R U . . .
H16B H 0.0370 0.7247 0.0826 0.171 Uiso 1 1 calc R U . . .
H16C H 0.0565 0.9736 0.0588 0.171 Uiso 1 1 calc R U . . .
H1 H 1.192(3) 0.057(5) 0.2410(13) 0.022(8) Uiso 1 1 d . . . . .
H2 H 1.081(3) -0.267(6) 0.2436(15) 0.044(11) Uiso 1 1 d . . . . .
H3 H 0.895(3) -0.275(6) 0.1758(13) 0.027(10) Uiso 1 1 d . . . . .
H5 H 0.938(3) 0.324(6) 0.1124(14) 0.034(10) Uiso 1 1 d . . . . .
H9 H 0.639(2) -0.464(5) -0.0323(12) 0.027(9) Uiso 1 1 d . . . . .
H12 H 0.551(3) 0.484(6) 0.0958(14) 0.048(10) Uiso 1 1 d . . . . .
N1 N 1.0762(2) 0.2221(6) 0.17652(14) 0.0444(9) Uani 1 1 d . . . . .
N2 N 0.7845(2) 0.0194(5) 0.09779(11) 0.0280(7) Uani 1 1 d . . . . .
O1 O 0.81811(18) -0.3035(4) 0.05308(10) 0.0415(7) Uani 1 1 d . . . . .
O2 O 0.75234(19) 0.3460(4) 0.14201(11) 0.0461(7) Uani 1 1 d . . . . .
O3 O 0.2341(3) 0.8081(5) 0.03262(13) 0.0668(9) Uani 1 1 d . . . . .
O4 O 0.4388(3) 0.1200(5) 0.30070(14) 0.0764(10) Uani 1 1 d . . . . .
S1 S 0.42423(10) 0.3710(2) 0.31736(5) 0.0619(4) Uani 1 1 d . . . . .
S2 S 0.14095(9) 0.6657(2) 0.03327(5) 0.0627(4) Uani 1 1 d . . . . .

loop_
_atom_site_aniso_label
_atom_site_aniso_U_11
_atom_site_aniso_U_22
_atom_site_aniso_U_33
_atom_site_aniso_U_23
_atom_site_aniso_U_13
_atom_site_aniso_U_12
C1 0.027(2) 0.050(3) 0.045(3) -0.007(2) 0.001(2) 0.002(2)
C2 0.036(2) 0.042(3) 0.035(3) 0.006(2) 0.002(2) 0.004(2)
C3 0.034(2) 0.038(2) 0.036(2) 0.0015(19) 0.012(2) -0.006(2)
C4 0.024(2) 0.031(2) 0.024(2) -0.0068(16) 0.0053(17) -0.0037(17)
C5 0.026(2) 0.038(2) 0.039(2) 0.003(2) 0.008(2) 0.0042(19)
C6 0.027(2) 0.030(2) 0.031(2) -0.0009(17) 0.0107(18) 0.0001(17)
C7 0.031(2) 0.030(2) 0.024(2) 0.0009(16) 0.0119(17) 0.0016(17)
C8 0.0245(19) 0.0258(19) 0.0222(19) -0.0028(15) 0.0089(16) -0.0006(15)
C9 0.028(2) 0.028(2) 0.030(2) -0.0030(17) 0.0113(18) 0.0051(17)
C10 0.0235(16) 0.0258(18) 0.024(2) 0.0016(15) 0.0088(15) 0.0008(16)
C11 0.0241(19) 0.030(2) 0.024(2) -0.0024(15) 0.0098(16) -0.0017(16)
C12 0.031(2) 0.030(2) 0.027(2) -0.0066(17) 0.0117(18) -0.0035(18)
C13 0.068(3) 0.063(3) 0.068(3) -0.010(3) 0.018(3) 0.002(3)
C14 0.057(3) 0.060(3) 0.098(4) 0.006(3) 0.012(3) -0.004(2)
C15 0.145(5) 0.071(3) 0.126(5) 0.017(3) 0.099(4) 0.004(4)
C16 0.121(5) 0.095(4) 0.178(6) -0.052(4) 0.112(5) -0.014(4)
N1 0.0309(19) 0.042(2) 0.053(2) -0.0020(17) 0.0124(18) -0.0027(15)
N2 0.0216(15) 0.0336(16) 0.0240(17) -0.0035(13) 0.0057(14) 0.0016(13)
O1 0.0312(14) 0.0421(16) 0.0427(16) -0.0095(12) 0.0087(12) 0.0126(12)
O2 0.0307(14) 0.0511(17) 0.0446(17) -0.0245(14) 0.0058(13) -0.0027(12)
O3 0.082(2) 0.0502(19) 0.086(2) 0.0016(15) 0.0533(19) -0.0112(16)
O4 0.118(3) 0.0310(16) 0.093(2) 0.0011(15) 0.058(2) 0.0004(17)
S1 0.0889(9) 0.0440(7) 0.0701(8) -0.0019(6) 0.0508(7) -0.0027(6)
S2 0.0539(7) 0.0618(8) 0.0760(9) -0.0170(6) 0.0320(6) -0.0012(6)

loop_
_atom_type_symbol
_atom_type_description
_atom_type_scat_dispersion_real
_atom_type_scat_dispersion_imag
_atom_type_scat_source
C C 0.0033 0.0016 'International Tables Vol C Tables 4.2.6.8 and 6.1.1.4'
H H 0.0000 0.0000 'International Tables Vol C Tables 4.2.6.8 and 6.1.1.4'
N N 0.0061 0.0033 'International Tables Vol C Tables 4.2.6.8 and 6.1.1.4'
O O 0.0106 0.0060 'International Tables Vol C Tables 4.2.6.8 and 6.1.1.4'
S S 0.1246 0.1234 'International Tables Vol C Tables 4.2.6.8 and 6.1.1.4'

loop_
_geom_angle_atom_site_label_1
_geom_angle_atom_site_label_2
_geom_angle_atom_site_label_3
_geom_angle
_geom_angle_site_symmetry_1
_geom_angle_site_symmetry_3
_geom_angle_publ_flag
N1 C1 C2 123.7(4) . . ?
N1 C1 H1 114.7(18) . . ?
C2 C1 H1 121.6(18) . . ?
C1 C2 C3 119.3(4) . . ?
C1 C2 H2 124(2) . . ?
C3 C2 H2 117(2) . . ?
C4 C3 C2 117.8(4) . . ?
C4 C3 H3 114(2) . . ?
C2 C3 H3 128(2) . . ?
C5 C4 C3 119.6(3) . . ?
C5 C4 N2 119.7(3) . . ?
C3 C4 N2 120.7(3) . . ?
N1 C5 C4 123.2(4) . . ?
N1 C5 H5 119(2) . . ?
C4 C5 H5 117(2) . . ?
O2 C6 N2 120.9(3) . . ?
O2 C6 C11 123.0(3) . . ?
N2 C6 C11 116.1(3) . . ?
O1 C7 N2 120.6(3) . . ?
O1 C7 C8 123.1(3) . . ?
N2 C7 C8 116.2(3) . . ?
C9 C8 C10 121.0(3) . . ?
C9 C8 C7 119.3(3) . . ?
C10 C8 C7 119.7(3) . . ?
C8 C9 C12 120.1(3) . 3_655 ?
C8 C9 H9 122.9(17) . . ?
C12 C9 H9 116.8(17) 3_655 . ?
C8 C10 C11 121.7(3) . . ?
C8 C10 C10 119.1(4) . 3_655 ?
C11 C10 C10 119.1(4) . 3_655 ?
C12 C11 C10 120.3(3) . . ?
C12 C11 C6 119.5(3) . . ?
C10 C11 C6 120.2(3) . . ?
C11 C12 C9 120.4(3) . 3_655 ?
C11 C12 H12 119.9(18) . . ?
C9 C12 H12 119.6(18) 3_655 . ?
S1 C13 H13A 109.5 . . ?
S1 C13 H13B 109.5 . . ?
H13A C13 H13B 109.5 . . ?
S1 C13 H13C 109.5 . . ?
H13A C13 H13C 109.5 . . ?
H13B C13 H13C 109.5 . . ?
S1 C14 H14A 109.5 . . ?
S1 C14 H14B 109.5 . . ?
H14A C14 H14B 109.5 . . ?
S1 C14 H14C 109.5 . . ?
H14A C14 H14C 109.5 . . ?
H14B C14 H14C 109.5 . . ?
S2 C15 H15A 109.5 . . ?
S2 C15 H15B 109.5 . . ?
H15A C15 H15B 109.5 . . ?
S2 C15 H15C 109.5 . . ?
H15A C15 H15C 109.5 . . ?
H15B C15 H15C 109.5 . . ?
S2 C16 H16A 109.5 . . ?
S2 C16 H16B 109.5 . . ?
H16A C16 H16B 109.5 . . ?
S2 C16 H16C 109.5 . . ?
H16A C16 H16C 109.5 . . ?
H16B C16 H16C 109.5 . . ?
C5 N1 C1 116.4(3) . . ?
C6 N2 C7 126.0(3) . . ?
C6 N2 C4 117.4(3) . . ?
C7 N2 C4 116.6(3) . . ?
O4 S1 C13 107.3(2) . . ?
O4 S1 C14 107.5(2) . . ?
C13 S1 C14 95.7(2) . . ?
O3 S2 C15 105.9(2) . . ?
O3 S2 C16 107.8(2) . . ?
C15 S2 C16 96.1(3) . . ?

loop_
_geom_bond_atom_site_label_1
_geom_bond_atom_site_label_2
_geom_bond_distance
_geom_bond_site_symmetry_2
_geom_bond_publ_flag
C1 N1 1.340(5) . ?
C1 C2 1.357(5) . ?
C1 H1 0.93(3) . ?
C2 C3 1.375(5) . ?
C2 H2 0.89(3) . ?
C3 C4 1.368(5) . ?
C3 H3 0.87(3) . ?
C4 C5 1.367(5) . ?
C4 N2 1.441(4) . ?
C5 N1 1.332(4) . ?
C5 H5 0.90(3) . ?
C6 O2 1.204(4) . ?
C6 N2 1.401(4) . ?
C6 C11 1.476(4) . ?
C7 O1 1.207(4) . ?
C7 N2 1.402(4) . ?
C7 C8 1.487(4) . ?
C8 C9 1.369(4) . ?
C8 C10 1.399(4) . ?
C9 C12 1.397(5) 3_655 ?
C9 H9 0.97(3) . ?
C10 C11 1.409(4) . ?
C10 C10 1.413(6) 3_655 ?
C11 C12 1.375(4) . ?
C12 C9 1.397(5) 3_655 ?
C12 H12 1.00(3) . ?
C13 S1 1.769(4) . ?
C13 H13A 0.9600 . ?
C13 H13B 0.9600 . ?
C13 H13C 0.9600 . ?
C14 S1 1.771(4) . ?
C14 H14A 0.9600 . ?
C14 H14B 0.9600 . ?
C14 H14C 0.9600 . ?
C15 S2 1.753(5) . ?
C15 H15A 0.9600 . ?
C15 H15B 0.9600 . ?
C15 H15C 0.9600 . ?
C16 S2 1.780(5) . ?
C16 H16A 0.9600 . ?
C16 H16B 0.9600 . ?
C16 H16C 0.9600 . ?
O3 S2 1.475(3) . ?
O4 S1 1.483(3) . ?
